data_4344852
loop_
_publ_author_name
'Lysenko, Andrey B.'
'Senchyk, Ganna A.'
'Lukashuk, Liliana V.'
'Domasevitch, Konstantin V.'
'Handke, Marcel'
'Lincke, J\"org'
'Krautscheid, Harald'
'Rusanov, Eduard B.'
'Kr\"amer, Karl W'
'Decurtins, Silvio'
'Liu, Shi-Xia'

_publ_section_title
;
 Composition Space Analysis in the Development of Copper Molybdate Hybrids
 Decorated by a Bifunctional Pyrazolyl/1,2,4-Triazole Ligand.
;
_journal_issue 1
_journal_name_full 'Inorganic chemistry'
_journal_page_first 239
_journal_paper_doi 10.1021/acs.inorgchem.5b02188
_journal_volume 55
_journal_year 2015
_chemical_formula_moiety 'C14 H18 Cu Mo4 N10 O13'
_chemical_formula_sum 'C14 H18 Cu Mo4 N10 O13'
_chemical_formula_weight 981.68
_chemical_name_systematic
;
poly-[bis-(4-(3,5-Dimethylpyrazol-4-yl)-1,2,4-triazole)copper(II) 
tetramolybdate(VI)]
;
_space_group_IT_number 2
_space_group_name_Hall '-P 1'
_symmetry_cell_setting triclinic
_symmetry_Int_Tables_number 2
_symmetry_space_group_name_Hall '-P 1'
_symmetry_space_group_name_H-M 'P -1'
_atom_sites_solution_hydrogens geom
_atom_sites_solution_primary direct
_atom_sites_solution_secondary difmap
_audit_creation_method SHELXL-97
_cell_angle_alpha 74.226(10)
_cell_angle_beta 89.356(9)
_cell_angle_gamma 79.982(10)
_cell_formula_units_Z 1
_cell_length_a 7.7513(9)
_cell_length_b 8.1832(8)
_cell_length_c 10.4169(11)
_cell_measurement_reflns_used 8000
_cell_measurement_temperature 213(2)
_cell_measurement_theta_max 28.03
_cell_measurement_theta_min 2.63
_cell_volume 625.72(12)
_computing_cell_refinement 'IPDS Software (Stoe & Cie, 2000)'
_computing_data_collection 'IPDS Software (Stoe & Cie, 2000)'
_computing_data_reduction 'IPDS Software (Stoe & Cie, 2000)'
_computing_molecular_graphics 'Diamond 2.1e (Brandenburg, 1999)'
_computing_publication_material 'WinGX 1.70.01 (Farrugia, 1999)'
_computing_structure_refinement 'SHELXL-97 (Sheldrick, 2008)'
_computing_structure_solution 'SHELXS-97 (Sheldrick, 2008)'
_diffrn_ambient_temperature 213(2)
_diffrn_measured_fraction_theta_full 0.992
_diffrn_measured_fraction_theta_max 0.992
_diffrn_measurement_device_type 'Stoe Imaging plate diffraction system'
_diffrn_measurement_method '\f oscillation scans'
_diffrn_radiation_monochromator graphite
_diffrn_radiation_source 'fine-focus sealed tube'
_diffrn_radiation_type MoK\a
_diffrn_radiation_wavelength 0.71073
_diffrn_reflns_av_R_equivalents 0.0441
_diffrn_reflns_av_sigmaI/netI 0.0332
_diffrn_reflns_limit_h_max 10
_diffrn_reflns_limit_h_min -10
_diffrn_reflns_limit_k_max 10
_diffrn_reflns_limit_k_min -10
_diffrn_reflns_limit_l_max 12
_diffrn_reflns_limit_l_min -13
_diffrn_reflns_number 12074
_diffrn_reflns_theta_full 28.03
_diffrn_reflns_theta_max 28.03
_diffrn_reflns_theta_min 2.63
_diffrn_standards_decay_% 0
_exptl_absorpt_coefficient_mu 2.872
_exptl_absorpt_correction_T_max 0.7874
_exptl_absorpt_correction_T_min 0.6255
_exptl_absorpt_correction_type numerical
_exptl_absorpt_process_details 'X-RED (Stoe & Cie, 2001) and X-SHAPE (Stoe & Cie, 1999)'
_exptl_crystal_colour blue-green
_exptl_crystal_density_diffrn 2.605
_exptl_crystal_density_method 'not measured'
_exptl_crystal_description block
_exptl_crystal_F_000 473
_exptl_crystal_size_max 0.15
_exptl_crystal_size_mid 0.10
_exptl_crystal_size_min 0.06
_refine_diff_density_max 0.610
_refine_diff_density_min -0.495
_refine_diff_density_rms 0.098
_refine_ls_extinction_method none
_refine_ls_goodness_of_fit_ref 0.919
_refine_ls_hydrogen_treatment constr
_refine_ls_matrix_type full
_refine_ls_number_parameters 195
_refine_ls_number_reflns 3013
_refine_ls_number_restraints 0
_refine_ls_restrained_S_all 0.919
_refine_ls_R_factor_all 0.0223
_refine_ls_R_factor_gt 0.0165
_refine_ls_shift/su_max 0.001
_refine_ls_shift/su_mean 0.000
_refine_ls_structure_factor_coef Fsqd
_refine_ls_weighting_details 'calc w=1/[\s^2^(Fo^2^)+(0.0173P)^2^+0.0000P] where P=(Fo^2^+2Fc^2^)/3'
_refine_ls_weighting_scheme calc
_refine_ls_wR_factor_gt 0.0350
_refine_ls_wR_factor_ref 0.0355
_reflns_number_gt 2520
_reflns_number_total 3013
_reflns_threshold_expression >2sigma(I)
_cod_data_source_file ic5b02188_si_002.cif
_cod_data_source_block (5)
_cod_depositor_comments
;
The following automatic conversions were performed:

'_symmetry_cell_setting' value 'Triclinic' changed to 'triclinic'
according to
/usr/data/users/saulius/crontab/automatic-downloads/current/ACS/lib/dictionaries/cif_core.dic
dictionary named 'cif_core.dic' version 2.4.2 from 2011-04-26.

Automatic conversion script
Id: cif_fix_values 4268 2015-11-12 08:31:59Z antanas 

The following automatic conversions were performed:

data name '_iucr_refine_instruction_details' was replaced with
'_iucr_refine_instructions_details' as specified in the replacement
file 'data/replacement-values/replacement_tags.lst'.

Automatic conversion script
Id: cif_correct_tags 9268 2022-04-12 08:56:07Z antanas 
;
_cod_database_code 4344852

loop_
_symmetry_equiv_pos_as_xyz
'x, y, z'
'-x, -y, -z'

loop_
_atom_site_label
_atom_site_type_symbol
_atom_site_fract_x
_atom_site_fract_y
_atom_site_fract_z
_atom_site_U_iso_or_equiv
_atom_site_adp_type
_atom_site_occupancy
_atom_site_symmetry_multiplicity
_atom_site_calc_flag
_atom_site_refinement_flags
Cu1 Cu 0.0000 0.0000 0.0000 0.00788(8) Uani 1 2 d S
Mo1 Mo 0.16090(2) 0.38564(2) -0.098105(17) 0.00486(5) Uani 1 1 d .
Mo2 Mo 0.58162(2) 0.34754(2) -0.072159(18) 0.00591(5) Uani 1 1 d .
O1 O 0.05448(19) 0.21926(17) -0.11805(15) 0.0084(3) Uani 1 1 d .
O2 O 0.39248(19) 0.25769(18) -0.12571(17) 0.0130(3) Uani 1 1 d .
O3 O 0.35414(18) 0.47947(17) -0.01254(15) 0.0089(3) Uani 1 1 d .
O4 O 0.0000 0.5000 0.0000 0.0091(4) Uani 1 2 d S
O5 O 0.1253(2) 0.53471(19) -0.24877(16) 0.0150(3) Uani 1 1 d .
O6 O 0.7146(2) 0.16476(18) 0.02171(16) 0.0131(3) Uani 1 1 d .
O7 O 0.6769(2) 0.41631(19) -0.22207(16) 0.0143(3) Uani 1 1 d .
N1 N 0.1131(2) 0.0483(2) 0.14887(18) 0.0089(3) Uani 1 1 d .
N2 N 0.1908(2) 0.1921(2) 0.12657(18) 0.0090(3) Uani 1 1 d .
N3 N 0.2094(2) 0.0613(2) 0.34103(19) 0.0106(4) Uani 1 1 d .
N5 N 0.3061(3) 0.0305(2) 0.6800(2) 0.0163(4) Uani 1 1 d .
H5 H 0.3118 0.0703 0.7490 0.020 Uiso 1 1 calc R
N4 N 0.3676(3) -0.1369(2) 0.6822(2) 0.0166(4) Uani 1 1 d .
C1 C 0.1262(3) -0.0285(3) 0.2771(2) 0.0122(4) Uani 1 1 d .
H1 H 0.0843 -0.1304 0.3186 0.015 Uiso 1 1 calc R
C2 C 0.2464(3) 0.1984(3) 0.2426(2) 0.0112(4) Uani 1 1 d .
H2 H 0.3037 0.2847 0.2566 0.013 Uiso 1 1 calc R
C7 C 0.1520(3) 0.3136(3) 0.5301(3) 0.0205(5) Uani 1 1 d .
H7A H 0.1146 0.3401 0.6124 0.031 Uiso 1 1 calc R
H7B H 0.0511 0.3360 0.4695 0.031 Uiso 1 1 calc R
H7C H 0.2360 0.3853 0.4890 0.031 Uiso 1 1 calc R
C6 C 0.2353(3) 0.1284(3) 0.5595(2) 0.0136(4) Uani 1 1 d .
C5 C 0.2558(3) 0.0174(3) 0.4799(2) 0.0100(4) Uani 1 1 d .
C4 C 0.3377(3) -0.1456(3) 0.5598(2) 0.0129(4) Uani 1 1 d .
C3 C 0.3858(3) -0.3096(3) 0.5204(3) 0.0193(5) Uani 1 1 d .
H3A H 0.4704 -0.3902 0.5854 0.029 Uiso 1 1 calc R
H3B H 0.4365 -0.2857 0.4331 0.029 Uiso 1 1 calc R
H3C H 0.2816 -0.3593 0.5170 0.029 Uiso 1 1 calc R

loop_
_atom_site_aniso_label
_atom_site_aniso_U_11
_atom_site_aniso_U_22
_atom_site_aniso_U_33
_atom_site_aniso_U_23
_atom_site_aniso_U_13
_atom_site_aniso_U_12
Cu1 0.01191(17) 0.00701(15) 0.00572(18) -0.00152(13) -0.00221(13) -0.00456(13)
Mo1 0.00477(8) 0.00544(8) 0.00482(9) -0.00184(6) 0.00003(6) -0.00141(6)
Mo2 0.00438(8) 0.00639(8) 0.00794(10) -0.00389(6) 0.00083(6) -0.00053(6)
O1 0.0089(7) 0.0082(6) 0.0089(8) -0.0025(5) -0.0003(5) -0.0029(5)
O2 0.0076(7) 0.0145(7) 0.0228(9) -0.0145(6) 0.0017(6) -0.0028(6)
O3 0.0057(7) 0.0109(6) 0.0138(8) -0.0088(6) 0.0009(5) -0.0024(5)
O4 0.0076(10) 0.0101(9) 0.0101(11) -0.0043(8) 0.0010(8) -0.0005(7)
O5 0.0211(8) 0.0138(7) 0.0093(8) -0.0001(6) -0.0003(6) -0.0059(6)
O6 0.0144(8) 0.0113(7) 0.0131(8) -0.0043(6) -0.0011(6) 0.0012(6)
O7 0.0166(8) 0.0170(7) 0.0107(8) -0.0050(6) 0.0027(6) -0.0054(6)
N1 0.0118(8) 0.0079(7) 0.0074(9) -0.0016(6) -0.0020(7) -0.0037(6)
N2 0.0107(8) 0.0072(7) 0.0082(9) 0.0002(6) -0.0015(7) -0.0031(6)
N3 0.0136(9) 0.0087(7) 0.0092(9) -0.0012(7) -0.0018(7) -0.0034(7)
N5 0.0204(10) 0.0201(9) 0.0081(10) -0.0062(7) -0.0025(8) 0.0011(8)
N4 0.0193(10) 0.0180(9) 0.0094(10) -0.0018(7) -0.0022(8) 0.0022(8)
C1 0.0157(11) 0.0118(9) 0.0094(11) -0.0011(8) 0.0000(8) -0.0061(8)
C2 0.0165(10) 0.0085(9) 0.0083(11) -0.0002(7) -0.0034(8) -0.0041(8)
C7 0.0302(14) 0.0143(10) 0.0175(13) -0.0085(9) -0.0016(10) 0.0013(9)
C6 0.0133(10) 0.0158(10) 0.0119(11) -0.0042(8) -0.0011(8) -0.0026(8)
C5 0.0123(11) 0.0124(9) 0.0049(10) -0.0004(7) -0.0012(8) -0.0042(8)
C4 0.0126(10) 0.0131(9) 0.0111(11) -0.0010(8) 0.0001(8) -0.0011(8)
C3 0.0253(13) 0.0121(10) 0.0184(13) -0.0028(9) -0.0020(10) 0.0000(9)

loop_
_atom_type_symbol
_atom_type_description
_atom_type_scat_dispersion_real
_atom_type_scat_dispersion_imag
_atom_type_scat_source
C C 0.0033 0.0016 'International Tables Vol C Tables 4.2.6.8 and 6.1.1.4'
H H 0.0000 0.0000 'International Tables Vol C Tables 4.2.6.8 and 6.1.1.4'
N N 0.0061 0.0033 'International Tables Vol C Tables 4.2.6.8 and 6.1.1.4'
O O 0.0106 0.0060 'International Tables Vol C Tables 4.2.6.8 and 6.1.1.4'
Cu Cu 0.3201 1.2651 'International Tables Vol C Tables 4.2.6.8 and 6.1.1.4'
Mo Mo -1.6832 0.6857 'International Tables Vol C Tables 4.2.6.8 and 6.1.1.4'

loop_
_geom_angle_atom_site_label_1
_geom_angle_atom_site_label_2
_geom_angle_atom_site_label_3
_geom_angle
_geom_angle_site_symmetry_1
_geom_angle_site_symmetry_3
N1 Cu1 N1 180.0 2 .
N1 Cu1 O1 91.40(6) 2 .
N1 Cu1 O1 88.60(6) . .
N1 Cu1 O1 88.60(6) 2 2
N1 Cu1 O1 91.40(6) . 2
O1 Cu1 O1 180.00(13) . 2
N1 Cu1 O6 84.60(6) 2 1_455
N1 Cu1 O6 95.40(6) . 1_455
O1 Cu1 O6 86.36(6) . 1_455
O1 Cu1 O6 93.64(6) 2 1_455
N1 Cu1 O6 95.40(6) 2 2_655
N1 Cu1 O6 84.60(6) . 2_655
O1 Cu1 O6 93.64(6) . 2_655
O1 Cu1 O6 86.36(6) 2 2_655
O6 Cu1 O6 180.00(8) 1_455 2_655
O5 Mo1 O1 103.29(7) . .
O5 Mo1 O4 98.43(6) . .
O1 Mo1 O4 102.72(5) . .
O5 Mo1 O2 99.79(7) . .
O1 Mo1 O2 91.74(6) . .
O4 Mo1 O2 153.42(5) . .
O5 Mo1 O3 100.58(7) . .
O1 Mo1 O3 153.02(6) . .
O4 Mo1 O3 85.91(4) . .
O2 Mo1 O3 71.85(6) . .
O5 Mo1 N2 174.19(7) . .
O1 Mo1 N2 78.55(6) . .
O4 Mo1 N2 75.77(4) . .
O2 Mo1 N2 85.60(6) . .
O3 Mo1 N2 78.95(6) . .
O7 Mo2 O6 108.31(8) . .
O7 Mo2 O2 100.87(7) . .
O6 Mo2 O2 102.34(7) . .
O7 Mo2 O3 97.58(7) . 2_665
O6 Mo2 O3 99.84(7) . 2_665
O2 Mo2 O3 144.85(6) . 2_665
O7 Mo2 O3 124.54(7) . .
O6 Mo2 O3 126.97(7) . .
O2 Mo2 O3 73.76(6) . .
O3 Mo2 O3 71.13(6) 2_665 .
Mo1 O1 Cu1 135.94(8) . .
Mo2 O2 Mo1 112.78(7) . .
Mo2 O3 Mo2 108.87(6) 2_665 .
Mo2 O3 Mo1 149.25(8) 2_665 .
Mo2 O3 Mo1 100.90(6) . .
Mo1 O4 Mo1 180.000(8) 2_565 .
Mo2 O6 Cu1 136.37(9) . 1_655
C1 N1 N2 108.03(17) . .
C1 N1 Cu1 132.17(15) . .
N2 N1 Cu1 119.72(13) . .
C2 N2 N1 106.96(16) . .
C2 N2 Mo1 135.35(14) . .
N1 N2 Mo1 117.06(12) . .
C1 N3 C2 105.05(18) . .
C1 N3 C5 127.34(17) . .
C2 N3 C5 127.54(18) . .
C6 N5 N4 113.07(19) . .
C6 N5 H5 123.5 . .
N4 N5 H5 123.5 . .
C4 N4 N5 105.27(17) . .
N1 C1 N3 109.72(18) . .
N1 C1 H1 125.1 . .
N3 C1 H1 125.1 . .
N2 C2 N3 110.24(18) . .
N2 C2 H2 124.9 . .
N3 C2 H2 124.9 . .
C6 C7 H7A 109.5 . .
C6 C7 H7B 109.5 . .
H7A C7 H7B 109.5 . .
C6 C7 H7C 109.5 . .
H7A C7 H7C 109.5 . .
H7B C7 H7C 109.5 . .
N5 C6 C5 104.52(18) . .
N5 C6 C7 124.6(2) . .
C5 C6 C7 130.9(2) . .
C6 C5 C4 107.26(19) . .
C6 C5 N3 126.20(18) . .
C4 C5 N3 126.49(19) . .
N4 C4 C5 109.87(19) . .
N4 C4 C3 122.15(19) . .
C5 C4 C3 128.0(2) . .
C4 C3 H3A 109.5 . .
C4 C3 H3B 109.5 . .
H3A C3 H3B 109.5 . .
C4 C3 H3C 109.5 . .
H3A C3 H3C 109.5 . .
H3B C3 H3C 109.5 . .

loop_
_geom_bond_atom_site_label_1
_geom_bond_atom_site_label_2
_geom_bond_distance
_geom_bond_site_symmetry_2
Cu1 N1 1.9530(18) 2
Cu1 N1 1.9530(18) .
Cu1 O1 1.9905(14) .
Cu1 O1 1.9905(14) 2
Cu1 O6 2.4251(15) 1_455
Cu1 O6 2.4251(15) 2_655
Mo1 O5 1.6968(15) .
Mo1 O1 1.7680(14) .
Mo1 O4 1.8870(3) .
Mo1 O2 1.9747(15) .
Mo1 O3 2.1047(14) .
Mo1 N2 2.4309(17) .
Mo2 O7 1.7151(16) .
Mo2 O6 1.7165(14) .
Mo2 O2 1.9020(15) .
Mo2 O3 1.9912(14) 2_665
Mo2 O3 2.0827(14) .
O3 Mo2 1.9912(14) 2_665
O4 Mo1 1.8870(3) 2_565
O6 Cu1 2.4251(15) 1_655
N1 C1 1.309(3) .
N1 N2 1.376(2) .
N2 C2 1.305(3) .
N3 C1 1.357(3) .
N3 C2 1.368(3) .
N3 C5 1.427(3) .
N5 C6 1.355(3) .
N5 N4 1.364(3) .
N5 H5 0.8700 .
N4 C4 1.321(3) .
C1 H1 0.9400 .
C2 H2 0.9400 .
C7 C6 1.490(3) .
C7 H7A 0.9700 .
C7 H7B 0.9700 .
C7 H7C 0.9700 .
C6 C5 1.376(3) .
C5 C4 1.410(3) .
C4 C3 1.494(3) .
C3 H3A 0.9700 .
C3 H3B 0.9700 .
C3 H3C 0.9700 .

loop_
_geom_torsion_atom_site_label_1
_geom_torsion_atom_site_label_2
_geom_torsion_atom_site_label_3
_geom_torsion_atom_site_label_4
_geom_torsion
_geom_torsion_site_symmetry_1
_geom_torsion_site_symmetry_4
O5 Mo1 O1 Cu1 -173.42(11) . .
O4 Mo1 O1 Cu1 -71.44(11) . .
O2 Mo1 O1 Cu1 86.10(12) . .
O3 Mo1 O1 Cu1 34.9(2) . .
N2 Mo1 O1 Cu1 0.94(11) . .
N1 Cu1 O1 Mo1 -179.49(12) 2 .
N1 Cu1 O1 Mo1 0.51(12) . .
O6 Cu1 O1 Mo1 96.02(12) 1_455 .
O6 Cu1 O1 Mo1 -83.98(12) 2_655 .
O7 Mo2 O2 Mo1 -116.03(9) . .
O6 Mo2 O2 Mo1 132.29(9) . .
O3 Mo2 O2 Mo1 4.36(16) 2_665 .
O3 Mo2 O2 Mo1 7.02(7) . .
O5 Mo1 O2 Mo2 91.00(9) . .
O1 Mo1 O2 Mo2 -165.19(9) . .
O4 Mo1 O2 Mo2 -41.62(15) . .
O3 Mo1 O2 Mo2 -7.02(7) . .
N2 Mo1 O2 Mo2 -86.81(9) . .
O7 Mo2 O3 Mo2 -86.21(9) . 2_665
O6 Mo2 O3 Mo2 88.21(9) . 2_665
O2 Mo2 O3 Mo2 -178.38(9) . 2_665
O3 Mo2 O3 Mo2 0.0 2_665 2_665
O7 Mo2 O3 Mo1 85.99(9) . .
O6 Mo2 O3 Mo1 -99.59(8) . .
O2 Mo2 O3 Mo1 -6.18(6) . .
O3 Mo2 O3 Mo1 172.20(11) 2_665 .
O5 Mo1 O3 Mo2 74.54(17) . 2_665
O1 Mo1 O3 Mo2 -133.52(15) . 2_665
O4 Mo1 O3 Mo2 -23.28(15) . 2_665
O2 Mo1 O3 Mo2 171.47(17) . 2_665
N2 Mo1 O3 Mo2 -99.57(16) . 2_665
O5 Mo1 O3 Mo2 -90.92(7) . .
O1 Mo1 O3 Mo2 61.02(16) . .
O4 Mo1 O3 Mo2 171.26(5) . .
O2 Mo1 O3 Mo2 6.01(6) . .
N2 Mo1 O3 Mo2 94.97(7) . .
O7 Mo2 O6 Cu1 4.96(14) . 1_655
O2 Mo2 O6 Cu1 110.96(12) . 1_655
O3 Mo2 O6 Cu1 -96.49(12) 2_665 1_655
O3 Mo2 O6 Cu1 -170.20(8) . 1_655
O1 Cu1 N1 C1 173.4(2) . .
O1 Cu1 N1 C1 -6.6(2) 2 .
O6 Cu1 N1 C1 87.2(2) 1_455 .
O6 Cu1 N1 C1 -92.8(2) 2_655 .
O1 Cu1 N1 N2 -2.99(15) . .
O1 Cu1 N1 N2 177.01(15) 2 .
O6 Cu1 N1 N2 -89.20(15) 1_455 .
O6 Cu1 N1 N2 90.80(15) 2_655 .
C1 N1 N2 C2 -0.8(2) . .
Cu1 N1 N2 C2 176.45(14) . .
C1 N1 N2 Mo1 -173.03(14) . .
Cu1 N1 N2 Mo1 4.18(19) . .
O1 Mo1 N2 C2 -172.4(2) . .
O4 Mo1 N2 C2 -65.9(2) . .
O2 Mo1 N2 C2 94.9(2) . .
O3 Mo1 N2 C2 22.6(2) . .
O1 Mo1 N2 N1 -2.93(14) . .
O4 Mo1 N2 N1 103.51(14) . .
O2 Mo1 N2 N1 -95.61(14) . .
O3 Mo1 N2 N1 -167.95(15) . .
C6 N5 N4 C4 0.9(3) . .
N2 N1 C1 N3 0.5(2) . .
Cu1 N1 C1 N3 -176.21(15) . .
C2 N3 C1 N1 -0.1(2) . .
C5 N3 C1 N1 -177.30(19) . .
N1 N2 C2 N3 0.7(2) . .
Mo1 N2 C2 N3 170.90(15) . .
C1 N3 C2 N2 -0.4(2) . .
C5 N3 C2 N2 176.8(2) . .
N4 N5 C6 C5 -1.1(3) . .
N4 N5 C6 C7 177.5(2) . .
N5 C6 C5 C4 0.8(2) . .
C7 C6 C5 C4 -177.6(2) . .
N5 C6 C5 N3 -176.8(2) . .
C7 C6 C5 N3 4.8(4) . .
C1 N3 C5 C6 -136.2(2) . .
C2 N3 C5 C6 47.2(3) . .
C1 N3 C5 C4 46.6(3) . .
C2 N3 C5 C4 -130.0(2) . .
N5 N4 C4 C5 -0.3(2) . .
N5 N4 C4 C3 -179.7(2) . .
C6 C5 C4 N4 -0.3(3) . .
N3 C5 C4 N4 177.3(2) . .
C6 C5 C4 C3 179.0(2) . .
N3 C5 C4 C3 -3.4(4) . .
